data_4120081
loop_
_publ_author_name
'Jamie L. Culshaw'
'Ge Cheng'
'Marc Schmidtmann'
'Tom Hasell'
'Ming Liu'
'Dave J. Adams'
'Andrew I. Cooper'

_publ_contact_author_address
;
Department of Chemistry 
University of Liverpool
Crown Street
Liverpool, L69 7ZD, UK
;
_publ_contact_author_email aicooper@liv.ac.uk
_publ_contact_author_name 'Andrew I. Cooper'
_publ_contact_author_phone '+44 (0)151 794 3548'
_publ_section_title
;
 Dodecaamide Cages: Organic 12-Arm Building Blocks for Supramolecular
 Chemistry
;
_journal_name_full 'Journal of the American Chemical Society'
_journal_page_first 10007
_journal_page_last 10010
_journal_paper_doi 10.1021/ja403987j
_journal_volume 135
_journal_year 2013
_chemical_formula_moiety '(C96 H132 Br12 N12 O12),12(CHCl3),H2O'
_chemical_formula_sum 'C108 H146 Br12 Cl36 N12 O13'
_chemical_formula_weight 4055.49
_chemical_name_systematic
; 
 ? 
;
_space_group_IT_number 218
_symmetry_cell_setting cubic
_symmetry_space_group_name_Hall 'P -4n 2 3'
_symmetry_space_group_name_H-M 'P -4 3 n'
_atom_sites_solution_hydrogens difmap
_atom_sites_solution_primary direct
_atom_sites_solution_secondary difmap
_audit_creation_method SHELXL-97
_cell_angle_alpha 90.00
_cell_angle_beta 90.00
_cell_angle_gamma 90.00
_cell_formula_units_Z 2
_cell_length_a 20.3301(7)
_cell_length_b 20.3301(7)
_cell_length_c 20.3301(7)
_cell_measurement_reflns_used 9863
_cell_measurement_temperature 100(2)
_cell_measurement_theta_max 25.08
_cell_measurement_theta_min 2.24
_cell_volume 8402.7(5)
_computing_cell_refinement 'Bruker AXS SAINT V7.68A'
_computing_data_collection 'CrystalClear-SM Expert 2.0r6 (Rigaku, 2010)'
_computing_data_reduction 'Bruker AXS SAINT V7.68A'
_computing_structure_refinement 'SHELXL (Sheldrick, 2008)'
_computing_structure_solution 'SHELXD (Sheldrick, 2008)'
_diffrn_ambient_temperature 100(2)
_diffrn_detector_area_resol_mean 28.5714
_diffrn_measured_fraction_theta_full 1.000
_diffrn_measured_fraction_theta_max 1.000
_diffrn_measurement_device_type 'Rigaku Saturn724+ (2x2 bin mode)'
_diffrn_measurement_method 'profile data from \w-scans'
_diffrn_radiation_monochromator confocal
_diffrn_radiation_source 'Rotating Anode'
_diffrn_radiation_type 'Mo K\a'
_diffrn_radiation_wavelength 0.71073
_diffrn_reflns_av_R_equivalents 0.0905
_diffrn_reflns_av_sigmaI/netI 0.0252
_diffrn_reflns_limit_h_max 24
_diffrn_reflns_limit_h_min -25
_diffrn_reflns_limit_k_max 25
_diffrn_reflns_limit_k_min -25
_diffrn_reflns_limit_l_max 25
_diffrn_reflns_limit_l_min -25
_diffrn_reflns_number 110955
_diffrn_reflns_theta_full 26.35
_diffrn_reflns_theta_max 26.35
_diffrn_reflns_theta_min 1.42
_exptl_absorpt_coefficient_mu 3.485
_exptl_absorpt_correction_T_max 1.0000
_exptl_absorpt_correction_T_min 0.6575
_exptl_absorpt_correction_type multi-scan
_exptl_absorpt_process_details 'SADABS 2008/1 (Sheldrick, 2008)'
_exptl_crystal_colour colourless
_exptl_crystal_density_diffrn 1.603
_exptl_crystal_description 'trigonal plate'
_exptl_crystal_F_000 4028
_exptl_crystal_size_max 0.12
_exptl_crystal_size_mid 0.12
_exptl_crystal_size_min 0.05
_refine_diff_density_max 0.566
_refine_diff_density_min -0.269
_refine_diff_density_rms 0.078
_refine_ls_abs_structure_details 'refined as racemic twin BASF 0.40455 esd 0.01558'
_refine_ls_extinction_method none
_refine_ls_goodness_of_fit_ref 1.049
_refine_ls_hydrogen_treatment constr
_refine_ls_matrix_type full
_refine_ls_number_parameters 147
_refine_ls_number_reflns 2875
_refine_ls_number_restraints 2
_refine_ls_restrained_S_all 1.051
_refine_ls_R_factor_all 0.0560
_refine_ls_R_factor_gt 0.0446
_refine_ls_shift/su_max 0.001
_refine_ls_shift/su_mean 0.000
_refine_ls_structure_factor_coef Fsqd
_refine_ls_weighting_details 'calc w=1/[\s^2^(Fo^2^)+(0.0700P)^2^+11.0000P] where P=(Fo^2^+2Fc^2^)/3'
_refine_ls_weighting_scheme calc
_refine_ls_wR_factor_gt 0.1170
_refine_ls_wR_factor_ref 0.1252
_reflns_number_gt 2490
_reflns_number_total 2875
_reflns_threshold_expression >2sigma(I)
_cod_data_source_file ja403987j_si_005.cif
_cod_data_source_block RC1d
_cod_database_code 4120081

loop_
_symmetry_equiv_pos_as_xyz
'x, y, z'
'-x, -y, z'
'-x, y, -z'
'x, -y, -z'
'z, x, y'
'z, -x, -y'
'-z, -x, y'
'-z, x, -y'
'y, z, x'
'-y, z, -x'
'y, -z, -x'
'-y, -z, x'
'y+1/2, x+1/2, z+1/2'
'-y+1/2, -x+1/2, z+1/2'
'y+1/2, -x+1/2, -z+1/2'
'-y+1/2, x+1/2, -z+1/2'
'x+1/2, z+1/2, y+1/2'
'-x+1/2, z+1/2, -y+1/2'
'-x+1/2, -z+1/2, y+1/2'
'x+1/2, -z+1/2, -y+1/2'
'z+1/2, y+1/2, x+1/2'
'z+1/2, -y+1/2, -x+1/2'
'-z+1/2, y+1/2, -x+1/2'
'-z+1/2, -y+1/2, x+1/2'

loop_
_atom_site_label
_atom_site_type_symbol
_atom_site_fract_x
_atom_site_fract_y
_atom_site_fract_z
_atom_site_U_iso_or_equiv
_atom_site_adp_type
_atom_site_occupancy
_atom_site_symmetry_multiplicity
_atom_site_calc_flag
_atom_site_refinement_flags
_atom_site_disorder_assembly
_atom_site_disorder_group
N1 N 0.52753(15) 0.23897(15) 0.56889(15) 0.0210(6) Uani 1 1 d . . .
O1 O 0.42670(15) 0.19652(17) 0.58145(15) 0.0392(7) Uani 1 1 d . . .
Br1 Br 0.57224(7) 0.08034(4) 0.57038(5) 0.0407(3) Uani 0.552(2) 1 d P A 1
Br2 Br 0.55757(12) 0.14643(10) 0.70133(8) 0.0446(4) Uani 0.448(2) 1 d P A 2
C1 C 0.59086(18) 0.32087(18) 0.66760(17) 0.0212(8) Uani 1 1 d . . .
H1 H 0.5531 0.2977 0.6826 0.025 Uiso 1 1 calc R . .
C2 C 0.62423(17) 0.29880(18) 0.61192(17) 0.0200(7) Uani 1 1 d . . .
C3 C 0.59942(19) 0.23985(18) 0.5730(2) 0.0232(8) Uani 1 1 d . . .
H3A H 0.6181 0.2413 0.5281 0.028 Uiso 1 1 calc R . .
H3B H 0.6148 0.1989 0.5944 0.028 Uiso 1 1 calc R . .
C4 C 0.4971(2) 0.29649(19) 0.5373(2) 0.0264(8) Uani 1 1 d . . .
H4A H 0.5181 0.3369 0.5547 0.032 Uiso 1 1 calc R . .
H4B H 0.4500 0.2979 0.5494 0.032 Uiso 1 1 calc R . .
C5 C 0.4864(2) 0.1909(2) 0.59013(19) 0.0278(9) Uani 1 1 d . A .
C6 C 0.5113(3) 0.1300(2) 0.6258(2) 0.0393(11) Uani 1 1 d D . .
C7 C 0.4524(3) 0.0873(2) 0.6453(3) 0.0573(16) Uani 1 1 d . A .
H7A H 0.4262 0.0773 0.6061 0.086 Uiso 1 1 calc R . .
H7B H 0.4251 0.1111 0.6772 0.086 Uiso 1 1 calc R . .
H7C H 0.4681 0.0463 0.6650 0.086 Uiso 1 1 calc R . .
C8 C 0.5483(12) 0.0872(12) 0.5731(11) 0.089(9) Uiso 0.448(2) 1 d PD A 2
H8A H 0.5653 0.0472 0.5939 0.134 Uiso 0.448(2) 1 calc PR A 2
H8B H 0.5849 0.1125 0.5546 0.134 Uiso 0.448(2) 1 calc PR A 2
H8C H 0.5177 0.0751 0.5378 0.134 Uiso 0.448(2) 1 calc PR A 2
C9 C 0.5515(14) 0.1389(15) 0.6932(10) 0.089(9) Uiso 0.552(2) 1 d PD A 1
H9A H 0.5647 0.0957 0.7099 0.134 Uiso 0.552(2) 1 calc PR A 1
H9B H 0.5235 0.1608 0.7258 0.134 Uiso 0.552(2) 1 calc PR A 1
H9C H 0.5907 0.1658 0.6851 0.134 Uiso 0.552(2) 1 calc PR A 1
C10 C 0.2804(3) 0.1860(3) 0.6072(3) 0.0572(15) Uani 1 1 d . . .
H10 H 0.3294 0.1826 0.6095 0.069 Uiso 1 1 calc R . .
Cl1 Cl 0.25986(9) 0.27049(9) 0.59785(8) 0.0693(5) Uani 1 1 d . . .
Cl2 Cl 0.24860(7) 0.15487(9) 0.68057(9) 0.0696(5) Uani 1 1 d . . .
Cl3 Cl 0.25457(11) 0.14202(12) 0.53858(10) 0.0926(6) Uani 1 1 d . . .
O2 O 0.5000 0.5000 0.5000 0.158(12) Uiso 1 12 d S . .

loop_
_atom_site_aniso_label
_atom_site_aniso_U_11
_atom_site_aniso_U_22
_atom_site_aniso_U_33
_atom_site_aniso_U_23
_atom_site_aniso_U_13
_atom_site_aniso_U_12
N1 0.0207(15) 0.0209(16) 0.0213(15) 0.0015(13) -0.0050(12) -0.0002(12)
O1 0.0292(16) 0.0502(19) 0.0382(17) 0.0011(14) 0.0025(13) -0.0093(14)
Br1 0.0557(7) 0.0207(4) 0.0458(5) 0.0010(3) 0.0107(5) 0.0015(4)
Br2 0.0667(10) 0.0379(7) 0.0292(6) 0.0077(5) -0.0084(6) 0.0099(6)
C1 0.0191(17) 0.0230(18) 0.0213(19) 0.0054(14) -0.0013(13) 0.0004(14)
C2 0.0215(17) 0.0195(17) 0.0191(17) 0.0006(14) -0.0029(14) 0.0028(14)
C3 0.0214(17) 0.0218(18) 0.0265(19) -0.0010(15) -0.0026(15) -0.0013(14)
C4 0.029(2) 0.0200(18) 0.030(2) -0.0036(16) -0.0075(15) 0.0033(16)
C5 0.033(2) 0.030(2) 0.0210(19) -0.0017(16) 0.0055(16) -0.0042(17)
C6 0.048(3) 0.026(2) 0.044(3) 0.0080(19) 0.015(2) -0.0002(19)
C7 0.074(4) 0.029(2) 0.069(4) 0.008(2) 0.037(3) -0.009(2)
C10 0.039(3) 0.065(4) 0.068(4) 0.020(3) 0.010(3) -0.001(3)
Cl1 0.0781(11) 0.0713(10) 0.0584(9) 0.0224(8) 0.0106(8) 0.0154(8)
Cl2 0.0472(8) 0.0889(11) 0.0728(10) 0.0373(9) 0.0050(7) -0.0175(8)
Cl3 0.0944(15) 0.0994(14) 0.0840(13) -0.0123(11) 0.0061(11) -0.0218(12)

loop_
_atom_type_symbol
_atom_type_description
_atom_type_scat_dispersion_real
_atom_type_scat_dispersion_imag
_atom_type_scat_source
C C 0.0033 0.0016 'International Tables Vol C Tables 4.2.6.8 and 6.1.1.4'
H H 0.0000 0.0000 'International Tables Vol C Tables 4.2.6.8 and 6.1.1.4'
N N 0.0061 0.0033 'International Tables Vol C Tables 4.2.6.8 and 6.1.1.4'
Br Br -0.2901 2.4595 'International Tables Vol C Tables 4.2.6.8 and 6.1.1.4'
Cl Cl 0.1484 0.1585 'International Tables Vol C Tables 4.2.6.8 and 6.1.1.4'
O O 0.0106 0.0060 'International Tables Vol C Tables 4.2.6.8 and 6.1.1.4'

loop_
_geom_angle_atom_site_label_1
_geom_angle_atom_site_label_2
_geom_angle_atom_site_label_3
_geom_angle
_geom_angle_site_symmetry_1
_geom_angle_site_symmetry_3
C5 N1 C3 127.3(3) . .
C5 N1 C4 116.9(3) . .
C3 N1 C4 115.8(3) . .
C2 C1 C2 120.8(4) 6_566 .
C2 C1 H1 119.6 6_566 .
C2 C1 H1 119.6 . .
C1 C2 C1 119.2(4) 12_665 .
C1 C2 C3 119.9(3) 12_665 .
C1 C2 C3 120.9(3) . .
N1 C3 C2 111.7(3) . .
N1 C3 H3A 109.3 . .
C2 C3 H3A 109.3 . .
N1 C3 H3B 109.3 . .
C2 C3 H3B 109.3 . .
H3A C3 H3B 107.9 . .
N1 C4 C4 113.7(3) . 3_656
N1 C4 H4A 108.8 . .
C4 C4 H4A 108.8 3_656 .
N1 C4 H4B 108.8 . .
C4 C4 H4B 108.8 3_656 .
H4A C4 H4B 107.7 . .
O1 C5 N1 119.7(4) . .
O1 C5 C6 118.1(4) . .
N1 C5 C6 122.2(4) . .
C5 C6 C7 108.9(4) . .
C5 C6 C8 106.5(10) . .
C7 C6 C8 103.7(10) . .
C5 C6 C9 119.0(12) . .
C7 C6 C9 104.0(12) . .
C8 C6 C9 113.7(14) . .
C5 C6 Br2 115.0(3) . .
C7 C6 Br2 106.8(4) . .
C8 C6 Br2 115.3(10) . .
C9 C6 Br2 4.1(12) . .
C5 C6 Br1 110.8(3) . .
C7 C6 Br1 110.6(3) . .
C8 C6 Br1 11.0(9) . .
C9 C6 Br1 103.2(11) . .
Br2 C6 Br1 104.6(3) . .
C6 C7 H7A 109.5 . .
C6 C7 H7B 109.5 . .
H7A C7 H7B 109.5 . .
C6 C7 H7C 109.5 . .
H7A C7 H7C 109.5 . .
H7B C7 H7C 109.5 . .
C6 C8 H8A 109.5 . .
C6 C8 H8B 109.5 . .
H8A C8 H8B 109.5 . .
C6 C8 H8C 109.5 . .
H8A C8 H8C 109.5 . .
H8B C8 H8C 109.5 . .
C6 C9 H9A 109.5 . .
C6 C9 H9B 109.5 . .
H9A C9 H9B 109.5 . .
C6 C9 H9C 109.5 . .
H9A C9 H9C 109.5 . .
H9B C9 H9C 109.5 . .
Cl3 C10 Cl2 112.9(3) . .
Cl3 C10 Cl1 109.9(3) . .
Cl2 C10 Cl1 110.8(4) . .
Cl3 C10 H10 107.7 . .
Cl2 C10 H10 107.7 . .
Cl1 C10 H10 107.7 . .

loop_
_geom_bond_atom_site_label_1
_geom_bond_atom_site_label_2
_geom_bond_distance
_geom_bond_site_symmetry_2
N1 C5 1.357(5) .
N1 C3 1.464(5) .
N1 C4 1.470(5) .
O1 C5 1.231(5) .
Br1 C6 1.956(5) .
Br2 C6 1.831(6) .
C1 C2 1.377(5) 6_566
C1 C2 1.394(5) .
C1 H1 0.9500 .
C2 C1 1.377(5) 12_665
C2 C3 1.522(5) .
C3 H3A 0.9900 .
C3 H3B 0.9900 .
C4 C4 1.523(8) 3_656
C4 H4A 0.9900 .
C4 H4B 0.9900 .
C5 C6 1.522(6) .
C6 C7 1.531(7) .
C6 C8 1.573(16) .
C6 C9 1.606(16) .
C7 H7A 0.9800 .
C7 H7B 0.9800 .
C7 H7C 0.9800 .
C8 H8A 0.9800 .
C8 H8B 0.9800 .
C8 H8C 0.9800 .
C9 H9A 0.9800 .
C9 H9B 0.9800 .
C9 H9C 0.9800 .
C10 Cl3 1.737(7) .
C10 Cl2 1.744(6) .
C10 Cl1 1.779(6) .
C10 H10 1.0000 .
